data_1576725
loop_
_publ_author_name
'Maji, Milan'
'Zeng, Landley'
'Schrock, Richard R.'
'Conley, Matthew P.'
'Carta, Veronica'

_publ_section_title
;
 Formation of tungsten ethylidene complexes from diethyl complexes through
 a proton-catalyzed rearrangement of ethylene.
;
_journal_issue 1
_journal_name_full 'Chemical science'
_journal_page_first 421
_journal_page_last 429
_journal_paper_doi 10.1039/d5sc07302b
_journal_volume 17
_journal_year 2026
_chemical_formula_moiety 'C28 H44 N2 W'
_chemical_formula_sum 'C28 H44 N2 W'
_chemical_formula_weight 592.50
_space_group_crystal_system monoclinic
_space_group_IT_number 14
_space_group_name_Hall '-P 2yn'
_space_group_name_H-M_alt 'P 1 21/n 1'
_atom_sites_solution_hydrogens geom
_atom_sites_solution_primary direct
_audit_creation_date 2024-08-08
_audit_creation_method
;
Olex2 1.3
(compiled 2020.11.12 svn.r5f609507 for OlexSys, GUI svn.r6408)
;
_audit_update_record
;
2025-01-24 deposited with the CCDC.	2025-11-03 downloaded from the CCDC.
;
_cell_angle_alpha 90
_cell_angle_beta 106.6806(19)
_cell_angle_gamma 90
_cell_formula_units_Z 8
_cell_length_a 13.3829(9)
_cell_length_b 18.8032(13)
_cell_length_c 22.2737(15)
_cell_measurement_reflns_used 9347
_cell_measurement_temperature 100.00
_cell_measurement_theta_max 68.23
_cell_measurement_theta_min 3.13
_cell_volume 5369.1(6)
_computing_cell_refinement 'SAINT V8.40B (Bruker, 2016)'
_computing_data_reduction 'SAINT V8.40B (Bruker, 2016)'
_computing_molecular_graphics 'Olex2 1.3 (Dolomanov et al., 2009)'
_computing_publication_material 'Olex2 1.3 (Dolomanov et al., 2009)'
_computing_structure_refinement 'XL  (Sheldrick, 2008)'
_computing_structure_solution 'XS  (Sheldrick, 2008)'
_diffrn_ambient_temperature 100.00
_diffrn_measured_fraction_theta_full 0.984
_diffrn_measured_fraction_theta_max 0.983
_diffrn_measurement_device_type 'Bruker D8 Venture'
_diffrn_measurement_method '\f and \w scans'
_diffrn_radiation_type CuK\a
_diffrn_radiation_wavelength 1.54178
_diffrn_reflns_av_R_equivalents 0.0351
_diffrn_reflns_av_unetI/netI 0.0208
_diffrn_reflns_Laue_measured_fraction_full 0.984
_diffrn_reflns_Laue_measured_fraction_max 0.983
_diffrn_reflns_limit_h_max 16
_diffrn_reflns_limit_h_min -16
_diffrn_reflns_limit_k_max 22
_diffrn_reflns_limit_k_min -22
_diffrn_reflns_limit_l_max 26
_diffrn_reflns_limit_l_min -26
_diffrn_reflns_number 100571
_diffrn_reflns_point_group_measured_fraction_full 0.984
_diffrn_reflns_point_group_measured_fraction_max 0.983
_diffrn_reflns_theta_full 67.679
_diffrn_reflns_theta_max 68.272
_diffrn_reflns_theta_min 3.133
_diffrn_source_current 1.1
_diffrn_source_power 0.055
_diffrn_source_voltage 50.0
_diffrn_standards_number 0
_exptl_absorpt_coefficient_mu 8.075
_exptl_absorpt_correction_T_max 0.7531
_exptl_absorpt_correction_T_min 0.5008
_exptl_absorpt_correction_type multi-scan
_exptl_absorpt_process_details
;
SADABS-2016/2 (Bruker,2016/2) was used for absorption correction.
wR2(int) was 0.1413 before and 0.0580 after correction.
The Ratio of minimum to maximum transmission is 0.6650.
The \l/2 correction factor is Not present.
;
_exptl_crystal_colour yellow
_exptl_crystal_colour_primary yellow
_exptl_crystal_density_diffrn 1.466
_exptl_crystal_description block
_exptl_crystal_F_000 2400
_exptl_crystal_preparation synthesized
_exptl_crystal_recrystallization_method 'slow cooling of pentane at 30 C'
_exptl_crystal_size_max 0.35
_exptl_crystal_size_mid 0.18
_exptl_crystal_size_min 0.17
_refine_diff_density_max 0.980
_refine_diff_density_min -1.279
_refine_diff_density_rms 0.096
_refine_ls_extinction_method none
_refine_ls_goodness_of_fit_ref 1.285
_refine_ls_hydrogen_treatment constr
_refine_ls_matrix_type full
_refine_ls_number_parameters 579
_refine_ls_number_reflns 9678
_refine_ls_number_restraints 0
_refine_ls_restrained_S_all 1.285
_refine_ls_R_factor_all 0.0217
_refine_ls_R_factor_gt 0.0217
_refine_ls_shift/su_max 0.004
_refine_ls_shift/su_mean 0.000
_refine_ls_structure_factor_coef Fsqd
_refine_ls_weighting_details 'w=1/[\s^2^(Fo^2^)+(0.0089P)^2^+10.3598P] where P=(Fo^2^+2Fc^2^)/3'
_refine_ls_weighting_scheme calc
_refine_ls_wR_factor_gt 0.0529
_refine_ls_wR_factor_ref 0.0529
_reflns_Friedel_coverage 0.000
_reflns_number_gt 9674
_reflns_number_total 9678
_reflns_threshold_expression 'I > 2\s(I)'
_cod_data_source_file d5sc07302b1.cif
_cod_data_source_block cu_mc3lz_0m
_cod_database_code 1576725
_shelx_shelxl_version_number 2019/1
_shelx_space_group_comment
;
The symmetry employed for this shelxl refinement is uniquely defined
by the following loop, which should always be used as a source of
symmetry information in preference to the above space-group names.
They are only intended as comments.
;
_shelx_estimated_absorpt_t_max 0.341
_shelx_estimated_absorpt_t_min 0.164
_olex2_refinement_description
;
1. Fixed Uiso
 At 1.2 times of:
  All C(H) groups, All C(H,H) groups
 At 1.5 times of:
  All C(H,H,H) groups
2.a Ternary CH refined with riding coordinates:
 C19A(H19A), C14A(H14A), C7A(H7A), C19(H19), C26(H26), C7(H7), C26A(H26A),
 C14(H14)
2.b Secondary CH2 refined with riding coordinates:
 C3A(H3AA,H3AB), C3(H3A,H3B), C1(H1A,H1B), C1A(H1AA,H1AB)
2.c Aromatic/amide H refined with riding coordinates:
 C24A(H24A), C23A(H23A), C10(H10), C22A(H22A), C24(H24), C12A(H12A), C12(H12),
 C10A(H10A), C11(H11), C23(H23), C22(H22), C11A(H11A)
2.d Idealised Me refined as rotating group:
 C27(H27A,H27B,H27C), C2A(H2AA,H2AB,H2AC), C21A(H21D,H21E,H21F), C2(H2A,H2B,
 H2C), C9A(H9AA,H9AB,H9AC), C9(H9A,H9B,H9C), C27A(H27D,H27E,H27F), C15A(H15D,
 H15E,H15F), C21(H21A,H21B,H21C), C4(H4A,H4B,H4C), C20A(H20D,H20E,H20F),
 C16A(H16D,H16E,H16F), C16(H16A,H16B,H16C), C8A(H8AA,H8AB,H8AC), C28A(H28D,H28E,
 H28F), C20(H20A,H20B,H20C), C28(H28A,H28B,H28C), C8(H8A,H8B,H8C), C4A(H4AA,
 H4AB,H4AC), C15(H15A,H15B,H15C)
;
_olex2_submission_special_instructions 'No special instructions were received'

loop_
_space_group_symop_operation_xyz
'x, y, z'
'-x+1/2, y+1/2, -z+1/2'
'-x, -y, -z'
'x-1/2, -y-1/2, z-1/2'

loop_
_atom_site_label
_atom_site_type_symbol
_atom_site_fract_x
_atom_site_fract_y
_atom_site_fract_z
_atom_site_U_iso_or_equiv
_atom_site_adp_type
_atom_site_occupancy
_atom_site_site_symmetry_order
_atom_site_calc_flag
_atom_site_refinement_flags_posn
_atom_site_refinement_flags_adp
_atom_site_refinement_flags_occupancy
_atom_site_disorder_assembly
_atom_site_disorder_group
W1 W 0.42223(2) 0.97841(2) 0.11816(2) 0.00725(4) Uani 1 1 d . . . . .
W1A W 0.58831(2) 0.98901(2) 0.39805(2) 0.00724(4) Uani 1 1 d . . . . .
N1 N 0.34618(17) 0.92075(11) 0.06005(10) 0.0105(4) Uani 1 1 d . . . . .
C3A C 0.5416(2) 0.91426(14) 0.45638(12) 0.0147(5) Uani 1 1 d . . . . .
H3AA H 0.602189 0.885444 0.479839 0.018 Uiso 1 1 calc R U . . .
H3AB H 0.513046 0.939291 0.486918 0.018 Uiso 1 1 calc R U . . .
N2A N 0.65519(16) 1.05941(11) 0.44543(9) 0.0093(4) Uani 1 1 d . . . . .
N2 N 0.34644(17) 1.02790(11) 0.15614(10) 0.0112(4) Uani 1 1 d . . . . .
N1A N 0.66518(17) 0.94263(11) 0.35871(10) 0.0117(4) Uani 1 1 d . . . . .
C3 C 0.5069(2) 1.05120(15) 0.07803(12) 0.0154(5) Uani 1 1 d . . . . .
H3A H 0.559348 1.073864 0.113511 0.019 Uiso 1 1 calc R U . . .
H3B H 0.546323 1.022113 0.055534 0.019 Uiso 1 1 calc R U . . .
C18A C 0.7432(2) 1.17257(14) 0.44615(12) 0.0129(5) Uani 1 1 d . . . . .
C1 C 0.5196(2) 0.91102(14) 0.18711(12) 0.0147(5) Uani 1 1 d . . . . .
H1A H 0.543651 0.935995 0.227855 0.018 Uiso 1 1 calc R U . . .
H1B H 0.481370 0.867604 0.192664 0.018 Uiso 1 1 calc R U . . .
C24A C 0.9102(2) 1.12177(15) 0.54435(13) 0.0170(6) Uani 1 1 d . . . . .
H24A H 0.967041 1.105502 0.577844 0.020 Uiso 1 1 calc R U . . .
C5A C 0.74635(19) 0.92402(14) 0.33436(11) 0.0103(5) Uani 1 1 d . . . . .
C1A C 0.4660(2) 1.03680(15) 0.32736(12) 0.0148(5) Uani 1 1 d . . . . .
H1AA H 0.492618 1.078842 0.310013 0.018 Uiso 1 1 calc R U . . .
H1AB H 0.437968 1.002580 0.292857 0.018 Uiso 1 1 calc R U . . .
C6 C 0.2343(2) 0.81672(14) 0.04254(12) 0.0126(5) Uani 1 1 d . . . . .
C17A C 0.7407(2) 1.10332(13) 0.47119(12) 0.0100(5) Uani 1 1 d . . . . .
C13 C 0.1815(2) 0.92423(14) -0.02203(12) 0.0130(5) Uani 1 1 d . . . . .
C27 C 0.2576(3) 1.23741(19) 0.12096(16) 0.0322(8) Uani 1 1 d . . . . .
H27A H 0.220111 1.265691 0.144491 0.048 Uiso 1 1 calc R U . . .
H27B H 0.207496 1.215931 0.084479 0.048 Uiso 1 1 calc R U . . .
H27C H 0.305551 1.268200 0.106886 0.048 Uiso 1 1 calc R U . . .
C25 C 0.2484(2) 1.12571(14) 0.18183(12) 0.0144(5) Uani 1 1 d . . . . .
C2A C 0.3800(2) 1.05925(18) 0.35600(14) 0.0238(6) Uani 1 1 d . . . . .
H2AA H 0.318195 1.073799 0.322572 0.036 Uiso 1 1 calc R U . . .
H2AB H 0.404559 1.099206 0.384703 0.036 Uiso 1 1 calc R U . . .
H2AC H 0.362184 1.019176 0.379095 0.036 Uiso 1 1 calc R U . . .
C19A C 0.6494(2) 1.19922(14) 0.39528(13) 0.0154(5) Uani 1 1 d . . . . .
H19A H 0.623740 1.159038 0.365408 0.018 Uiso 1 1 calc R U . . .
C23A C 0.9147(2) 1.18860(15) 0.51906(14) 0.0197(6) Uani 1 1 d . . . . .
H23A H 0.974740 1.217482 0.534925 0.024 Uiso 1 1 calc R U . . .
C6A C 0.7984(2) 0.97694(14) 0.30950(12) 0.0124(5) Uani 1 1 d . . . . .
C10 C 0.1397(2) 0.78537(15) 0.00983(13) 0.0174(6) Uani 1 1 d . . . . .
H10 H 0.124678 0.738260 0.020018 0.021 Uiso 1 1 calc R U . . .
C21A C 0.5614(2) 1.21908(17) 0.42359(15) 0.0243(6) Uani 1 1 d . . . . .
H21D H 0.545505 1.178306 0.446699 0.036 Uiso 1 1 calc R U . . .
H21E H 0.498989 1.232220 0.389953 0.036 Uiso 1 1 calc R U . . .
H21F H 0.583374 1.259396 0.452225 0.036 Uiso 1 1 calc R U . . .
C22A C 0.8319(2) 1.21352(14) 0.47070(14) 0.0179(6) Uani 1 1 d . . . . .
H22A H 0.835995 1.259563 0.454007 0.021 Uiso 1 1 calc R U . . .
C14A C 0.7171(2) 0.79484(14) 0.36037(12) 0.0138(5) Uani 1 1 d . . . . .
H14A H 0.698200 0.816664 0.396567 0.017 Uiso 1 1 calc R U . . .
C24 C 0.1681(2) 1.14835(15) 0.20515(13) 0.0174(6) Uani 1 1 d . . . . .
H24 H 0.157658 1.197861 0.209355 0.021 Uiso 1 1 calc R U . . .
C7A C 0.7726(2) 1.05561(14) 0.31272(12) 0.0134(5) Uani 1 1 d . . . . .
H7A H 0.741760 1.061614 0.348315 0.016 Uiso 1 1 calc R U . . .
C12A C 0.8508(2) 0.83287(14) 0.30538(12) 0.0150(5) Uani 1 1 d . . . . .
H12A H 0.870425 0.784405 0.304484 0.018 Uiso 1 1 calc R U . . .
C2 C 0.6126(2) 0.89178(18) 0.16302(14) 0.0243(6) Uani 1 1 d . . . . .
H2A H 0.587909 0.865108 0.123733 0.036 Uiso 1 1 calc R U . . .
H2B H 0.662025 0.862531 0.194288 0.036 Uiso 1 1 calc R U . . .
H2C H 0.647379 0.935412 0.155627 0.036 Uiso 1 1 calc R U . . .
C12 C 0.0881(2) 0.89042(15) -0.05304(13) 0.0170(6) Uani 1 1 d . . . . .
H12 H 0.038020 0.914809 -0.085448 0.020 Uiso 1 1 calc R U . . .
C18 C 0.1941(2) 1.00217(14) 0.19142(12) 0.0118(5) Uani 1 1 d . . . . .
C10A C 0.8734(2) 0.95508(15) 0.28110(12) 0.0142(5) Uani 1 1 d . . . . .
H10A H 0.907408 0.989663 0.262815 0.017 Uiso 1 1 calc R U . . .
C9A C 0.6901(3) 1.07867(17) 0.25309(14) 0.0261(7) Uani 1 1 d . . . . .
H9AA H 0.671143 1.128424 0.257106 0.039 Uiso 1 1 calc R U . . .
H9AB H 0.628090 1.048613 0.246721 0.039 Uiso 1 1 calc R U . . .
H9AC H 0.718031 1.073786 0.217167 0.039 Uiso 1 1 calc R U . . .
C19 C 0.2057(2) 0.92260(14) 0.18246(12) 0.0134(5) Uani 1 1 d . . . . .
H19 H 0.248451 0.916853 0.152585 0.016 Uiso 1 1 calc R U . . .
C26 C 0.3191(2) 1.17918(15) 0.16282(15) 0.0224(6) Uani 1 1 d . . . . .
H26 H 0.360339 1.153191 0.138776 0.027 Uiso 1 1 calc R U . . .
C25A C 0.8234(2) 1.07798(14) 0.52127(12) 0.0123(5) Uani 1 1 d . . . . .
C5 C 0.2539(2) 0.88739(13) 0.02660(12) 0.0107(5) Uani 1 1 d . . . . .
C7 C 0.3152(2) 0.77762(14) 0.09385(13) 0.0155(5) Uani 1 1 d . . . . .
H7 H 0.341699 0.811771 0.129274 0.019 Uiso 1 1 calc R U . . .
C9 C 0.4084(2) 0.75572(16) 0.07103(15) 0.0239(6) Uani 1 1 d . . . . .
H9A H 0.461165 0.732714 0.105340 0.036 Uiso 1 1 calc R U . . .
H9B H 0.438484 0.798005 0.057226 0.036 Uiso 1 1 calc R U . . .
H9C H 0.385039 0.722432 0.035934 0.036 Uiso 1 1 calc R U . . .
C11 C 0.0672(2) 0.82176(16) -0.03726(13) 0.0199(6) Uani 1 1 d . . . . .
H11 H 0.003061 0.799613 -0.058741 0.024 Uiso 1 1 calc R U . . .
C23 C 0.1026(2) 1.10022(16) 0.22246(13) 0.0171(6) Uani 1 1 d . . . . .
H23 H 0.048932 1.116746 0.239052 0.021 Uiso 1 1 calc R U . . .
C27A C 0.8731(3) 0.95062(16) 0.51515(15) 0.0259(7) Uani 1 1 d . . . . .
H27D H 0.842299 0.953481 0.469637 0.039 Uiso 1 1 calc R U . . .
H27E H 0.864220 0.902384 0.529474 0.039 Uiso 1 1 calc R U . . .
H27F H 0.947602 0.961967 0.525714 0.039 Uiso 1 1 calc R U . . .
C22 C 0.1161(2) 1.02804(15) 0.21539(12) 0.0149(5) Uani 1 1 d . . . . .
H22 H 0.070949 0.995395 0.227211 0.018 Uiso 1 1 calc R U . . .
C26A C 0.8187(2) 1.00373(14) 0.54731(12) 0.0143(5) Uani 1 1 d . . . . .
H26A H 0.743668 0.989693 0.537275 0.017 Uiso 1 1 calc R U . . .
C15A C 0.6153(2) 0.77262(17) 0.31173(14) 0.0240(6) Uani 1 1 d . . . . .
H15D H 0.631257 0.751394 0.275375 0.036 Uiso 1 1 calc R U . . .
H15E H 0.570896 0.814520 0.298362 0.036 Uiso 1 1 calc R U . . .
H15F H 0.578618 0.737767 0.330422 0.036 Uiso 1 1 calc R U . . .
C21 C 0.2654(3) 0.88673(18) 0.24350(16) 0.0396(9) Uani 1 1 d . . . . .
H21A H 0.332471 0.910833 0.260823 0.059 Uiso 1 1 calc R U . . .
H21B H 0.277701 0.836733 0.235394 0.059 Uiso 1 1 calc R U . . .
H21C H 0.224568 0.889542 0.273555 0.059 Uiso 1 1 calc R U . . .
C4 C 0.4563(3) 1.11083(15) 0.03377(14) 0.0228(6) Uani 1 1 d . . . . .
H4A H 0.406518 1.090682 -0.003546 0.034 Uiso 1 1 calc R U . . .
H4B H 0.510156 1.137400 0.021312 0.034 Uiso 1 1 calc R U . . .
H4C H 0.419628 1.142891 0.054953 0.034 Uiso 1 1 calc R U . . .
C20A C 0.6724(3) 1.26187(16) 0.35746(15) 0.0245(6) Uani 1 1 d . . . . .
H20D H 0.693245 1.303236 0.384975 0.037 Uiso 1 1 calc R U . . .
H20E H 0.609602 1.273475 0.323503 0.037 Uiso 1 1 calc R U . . .
H20F H 0.728930 1.249025 0.339690 0.037 Uiso 1 1 calc R U . . .
C16A C 0.7833(2) 0.72909(16) 0.38472(14) 0.0221(6) Uani 1 1 d . . . . .
H16D H 0.745815 0.697834 0.406110 0.033 Uiso 1 1 calc R U . . .
H16E H 0.849632 0.743644 0.414199 0.033 Uiso 1 1 calc R U . . .
H16F H 0.796754 0.703568 0.349479 0.033 Uiso 1 1 calc R U . . .
C11A C 0.8994(2) 0.88393(15) 0.27893(13) 0.0165(5) Uani 1 1 d . . . . .
H11A H 0.950712 0.870255 0.259246 0.020 Uiso 1 1 calc R U . . .
C16 C 0.1526(3) 1.05319(16) -0.00489(14) 0.0263(7) Uani 1 1 d . . . . .
H16A H 0.169737 1.101570 -0.014989 0.039 Uiso 1 1 calc R U . . .
H16B H 0.178804 1.045626 0.040469 0.039 Uiso 1 1 calc R U . . .
H16C H 0.076736 1.046774 -0.018489 0.039 Uiso 1 1 calc R U . . .
C17 C 0.26301(19) 1.05163(14) 0.17615(11) 0.0104(5) Uani 1 1 d . . . . .
C8A C 0.8685(3) 1.10361(17) 0.32583(19) 0.0322(8) Uani 1 1 d . . . . .
H8AA H 0.898502 1.101063 0.290613 0.048 Uiso 1 1 calc R U . . .
H8AB H 0.920298 1.087816 0.364228 0.048 Uiso 1 1 calc R U . . .
H8AC H 0.848084 1.152761 0.331066 0.048 Uiso 1 1 calc R U . . .
C13A C 0.7734(2) 0.85123(14) 0.33341(11) 0.0118(5) Uani 1 1 d . . . . .
C28A C 0.8654(2) 1.00066(17) 0.61869(14) 0.0222(6) Uani 1 1 d . . . . .
H28D H 0.940151 1.011167 0.629657 0.033 Uiso 1 1 calc R U . . .
H28E H 0.855027 0.953008 0.633718 0.033 Uiso 1 1 calc R U . . .
H28F H 0.830674 1.035829 0.638318 0.033 Uiso 1 1 calc R U . . .
C20 C 0.1024(3) 0.88558(17) 0.15345(18) 0.0309(7) Uani 1 1 d . . . . .
H20A H 0.059106 0.888489 0.182184 0.046 Uiso 1 1 calc R U . . .
H20B H 0.114983 0.835548 0.145663 0.046 Uiso 1 1 calc R U . . .
H20C H 0.066224 0.908786 0.113757 0.046 Uiso 1 1 calc R U . . .
C28 C 0.3963(3) 1.2123(2) 0.2210(2) 0.0482(11) Uani 1 1 d . . . . .
H28A H 0.443770 1.244365 0.207878 0.072 Uiso 1 1 calc R U . . .
H28B H 0.436644 1.174458 0.247425 0.072 Uiso 1 1 calc R U . . .
H28C H 0.357674 1.239059 0.244863 0.072 Uiso 1 1 calc R U . . .
C14 C 0.2034(2) 0.99945(14) -0.03871(13) 0.0148(5) Uani 1 1 d . . . . .
H14 H 0.280543 1.006911 -0.023499 0.018 Uiso 1 1 calc R U . . .
C8 C 0.2725(3) 0.71298(16) 0.11995(15) 0.0234(6) Uani 1 1 d . . . . .
H8A H 0.250724 0.676730 0.087171 0.035 Uiso 1 1 calc R U . . .
H8B H 0.212393 0.727331 0.133953 0.035 Uiso 1 1 calc R U . . .
H8C H 0.326844 0.693415 0.155475 0.035 Uiso 1 1 calc R U . . .
C4A C 0.4582(2) 0.86636(17) 0.41414(14) 0.0241(6) Uani 1 1 d . . . . .
H4AA H 0.406180 0.895761 0.384606 0.036 Uiso 1 1 calc R U . . .
H4AB H 0.424154 0.838598 0.439922 0.036 Uiso 1 1 calc R U . . .
H4AC H 0.490878 0.834033 0.390828 0.036 Uiso 1 1 calc R U . . .
C15 C 0.1690(2) 1.01272(16) -0.10958(14) 0.0219(6) Uani 1 1 d . . . . .
H15A H 0.203547 0.978501 -0.130203 0.033 Uiso 1 1 calc R U . . .
H15B H 0.188291 1.061155 -0.118124 0.033 Uiso 1 1 calc R U . . .
H15C H 0.093221 1.006987 -0.125740 0.033 Uiso 1 1 calc R U . . .

loop_
_atom_site_aniso_label
_atom_site_aniso_U_11
_atom_site_aniso_U_22
_atom_site_aniso_U_33
_atom_site_aniso_U_23
_atom_site_aniso_U_13
_atom_site_aniso_U_12
W1 0.00774(6) 0.00669(6) 0.00679(6) -0.00004(4) 0.00123(4) -0.00004(4)
W1A 0.00786(6) 0.00638(7) 0.00715(6) -0.00062(4) 0.00162(4) -0.00036(4)
N1 0.0141(11) 0.0078(10) 0.0096(10) 0.0017(8) 0.0036(8) 0.0022(8)
C3A 0.0193(14) 0.0129(13) 0.0127(12) 0.0004(10) 0.0060(11) -0.0033(10)
N2A 0.0122(10) 0.0076(10) 0.0082(10) 0.0016(8) 0.0032(8) 0.0028(8)
N2 0.0125(11) 0.0093(10) 0.0111(10) 0.0008(8) 0.0021(9) -0.0018(8)
N1A 0.0142(11) 0.0071(10) 0.0129(10) 0.0003(8) 0.0025(9) -0.0010(8)
C3 0.0160(13) 0.0167(14) 0.0155(13) 0.0000(10) 0.0075(11) -0.0055(11)
C18A 0.0174(13) 0.0092(12) 0.0141(12) -0.0024(10) 0.0079(11) -0.0003(10)
C1 0.0142(13) 0.0153(13) 0.0128(12) 0.0029(10) 0.0010(10) 0.0030(10)
C24A 0.0126(13) 0.0176(14) 0.0183(13) -0.0040(11) 0.0004(11) -0.0012(10)
C5A 0.0084(11) 0.0150(13) 0.0065(11) -0.0027(9) 0.0003(9) -0.0005(9)
C1A 0.0120(12) 0.0184(13) 0.0113(12) 0.0008(10) -0.0009(10) 0.0017(10)
C6 0.0180(13) 0.0095(12) 0.0122(12) -0.0024(10) 0.0076(10) -0.0006(10)
C17A 0.0122(12) 0.0078(12) 0.0111(12) -0.0041(9) 0.0050(10) -0.0011(9)
C13 0.0150(13) 0.0124(13) 0.0122(12) -0.0028(10) 0.0050(10) 0.0007(10)
C27 0.0355(19) 0.0342(19) 0.0255(16) 0.0107(14) 0.0068(14) -0.0072(15)
C25 0.0167(13) 0.0135(13) 0.0130(12) -0.0015(10) 0.0042(10) -0.0007(10)
C2A 0.0186(14) 0.0321(17) 0.0181(14) -0.0009(12) 0.0010(12) 0.0081(12)
C19A 0.0207(14) 0.0096(13) 0.0160(13) 0.0024(10) 0.0053(11) 0.0015(10)
C23A 0.0162(14) 0.0171(14) 0.0259(15) -0.0071(11) 0.0064(12) -0.0081(11)
C6A 0.0133(13) 0.0126(13) 0.0095(12) -0.0023(9) 0.0004(10) -0.0009(10)
C10 0.0235(15) 0.0116(13) 0.0200(14) -0.0055(10) 0.0110(12) -0.0068(11)
C21A 0.0226(15) 0.0230(15) 0.0283(16) 0.0077(12) 0.0090(13) 0.0072(12)
C22A 0.0229(14) 0.0097(13) 0.0234(14) -0.0013(11) 0.0106(12) -0.0043(11)
C14A 0.0174(13) 0.0104(13) 0.0132(12) -0.0003(10) 0.0038(11) 0.0005(10)
C24 0.0215(14) 0.0136(13) 0.0184(13) -0.0033(10) 0.0077(11) 0.0026(11)
C7A 0.0150(13) 0.0122(13) 0.0143(12) -0.0001(10) 0.0062(10) -0.0004(10)
C12A 0.0165(13) 0.0132(13) 0.0140(13) -0.0040(10) 0.0024(11) 0.0030(10)
C2 0.0179(14) 0.0337(17) 0.0189(14) 0.0012(12) 0.0016(12) 0.0102(12)
C12 0.0156(13) 0.0200(14) 0.0131(13) -0.0028(11) 0.0002(11) 0.0002(11)
C18 0.0133(13) 0.0136(13) 0.0069(11) -0.0002(10) 0.0007(10) 0.0009(10)
C10A 0.0129(12) 0.0178(14) 0.0115(12) -0.0014(10) 0.0031(10) -0.0033(10)
C9A 0.0343(17) 0.0196(15) 0.0200(15) 0.0024(12) 0.0006(13) 0.0072(13)
C19 0.0135(13) 0.0129(13) 0.0155(13) -0.0001(10) 0.0067(10) -0.0017(10)
C26 0.0247(15) 0.0102(13) 0.0387(17) -0.0019(12) 0.0195(14) -0.0002(11)
C25A 0.0136(12) 0.0115(13) 0.0126(12) -0.0025(10) 0.0050(10) 0.0006(10)
C5 0.0132(12) 0.0099(12) 0.0102(12) -0.0039(9) 0.0051(10) -0.0012(10)
C7 0.0213(14) 0.0082(12) 0.0172(13) 0.0016(10) 0.0060(11) -0.0008(10)
C9 0.0241(15) 0.0150(14) 0.0352(17) 0.0090(12) 0.0125(13) 0.0044(12)
C11 0.0156(13) 0.0231(15) 0.0204(14) -0.0079(11) 0.0039(11) -0.0087(11)
C23 0.0142(13) 0.0244(15) 0.0141(13) -0.0036(11) 0.0063(11) 0.0029(11)
C27A 0.0383(18) 0.0126(14) 0.0280(16) 0.0023(12) 0.0114(14) 0.0055(13)
C22 0.0148(13) 0.0193(14) 0.0109(12) -0.0007(10) 0.0043(10) -0.0024(10)
C26A 0.0153(13) 0.0121(13) 0.0134(13) 0.0024(10) 0.0004(11) 0.0007(10)
C15A 0.0232(15) 0.0225(15) 0.0226(15) 0.0048(12) 0.0009(12) -0.0079(12)
C21 0.064(3) 0.0163(16) 0.0257(17) 0.0022(13) -0.0083(17) 0.0036(16)
C4 0.0344(17) 0.0141(14) 0.0221(15) 0.0028(11) 0.0118(13) -0.0022(12)
C20A 0.0318(17) 0.0172(15) 0.0252(15) 0.0083(12) 0.0092(13) 0.0017(12)
C16A 0.0246(15) 0.0180(15) 0.0261(15) 0.0090(12) 0.0110(13) 0.0063(12)
C11A 0.0142(13) 0.0203(14) 0.0162(13) -0.0060(11) 0.0064(11) 0.0003(11)
C16 0.0432(19) 0.0160(15) 0.0182(14) -0.0007(11) 0.0065(13) 0.0050(13)
C17 0.0105(12) 0.0133(13) 0.0064(11) -0.0021(9) 0.0010(9) -0.0004(10)
C8A 0.0226(16) 0.0149(15) 0.060(2) -0.0057(15) 0.0128(16) -0.0019(12)
C13A 0.0123(12) 0.0125(13) 0.0083(11) -0.0028(9) -0.0006(10) -0.0003(10)
C28A 0.0218(15) 0.0260(15) 0.0152(14) 0.0059(12) -0.0004(12) -0.0008(12)
C20 0.0224(16) 0.0214(16) 0.046(2) -0.0157(14) 0.0049(14) -0.0032(13)
C28 0.0292(19) 0.035(2) 0.064(3) 0.0250(19) -0.0139(18) -0.0163(16)
C14 0.0131(13) 0.0129(13) 0.0153(13) 0.0022(10) -0.0010(10) 0.0010(10)
C8 0.0308(16) 0.0150(14) 0.0277(16) 0.0083(12) 0.0139(13) 0.0013(12)
C4A 0.0268(16) 0.0221(15) 0.0212(15) 0.0012(12) 0.0033(12) -0.0094(12)
C15 0.0248(16) 0.0235(16) 0.0175(15) 0.0051(11) 0.0058(12) 0.0021(12)

loop_
_atom_type_symbol
_atom_type_description
_atom_type_scat_dispersion_real
_atom_type_scat_dispersion_imag
_atom_type_scat_source
C C 0.0181 0.0091 'International Tables Vol C Tables 4.2.6.8 and 6.1.1.4'
H H 0.0000 0.0000 'International Tables Vol C Tables 4.2.6.8 and 6.1.1.4'
N N 0.0311 0.0180 'International Tables Vol C Tables 4.2.6.8 and 6.1.1.4'
W W -5.4734 5.5774 'International Tables Vol C Tables 4.2.6.8 and 6.1.1.4'

loop_
_geom_angle_atom_site_label_1
_geom_angle_atom_site_label_2
_geom_angle_atom_site_label_3
_geom_angle
_geom_angle_site_symmetry_1
_geom_angle_site_symmetry_3
_geom_angle_publ_flag
N1 W1 C3 110.51(10) . . ?
N1 W1 C1 105.55(10) . . ?
N2 W1 N1 112.67(10) . . ?
N2 W1 C3 108.12(10) . . ?
N2 W1 C1 106.64(10) . . ?
C1 W1 C3 113.37(11) . . ?
N2A W1A C3A 108.51(10) . . ?
N2A W1A C1A 106.07(10) . . ?
N1A W1A C3A 107.01(10) . . ?
N1A W1A N2A 113.56(10) . . ?
N1A W1A C1A 106.10(10) . . ?
C1A W1A C3A 115.78(11) . . ?
C5 N1 W1 154.37(18) . . ?
W1A C3A H3AA 110.2 . . ?
W1A C3A H3AB 110.2 . . ?
H3AA C3A H3AB 108.5 . . ?
C4A C3A W1A 107.70(18) . . ?
C4A C3A H3AA 110.2 . . ?
C4A C3A H3AB 110.2 . . ?
C17A N2A W1A 154.72(18) . . ?
C17 N2 W1 161.87(19) . . ?
C5A N1A W1A 162.03(19) . . ?
W1 C3 H3A 106.4 . . ?
W1 C3 H3B 106.4 . . ?
H3A C3 H3B 106.5 . . ?
C4 C3 W1 123.7(2) . . ?
C4 C3 H3A 106.4 . . ?
C4 C3 H3B 106.4 . . ?
C17A C18A C19A 119.3(2) . . ?
C22A C18A C17A 117.9(2) . . ?
C22A C18A C19A 122.9(2) . . ?
W1 C1 H1A 110.5 . . ?
W1 C1 H1B 110.5 . . ?
H1A C1 H1B 108.7 . . ?
C2 C1 W1 106.19(18) . . ?
C2 C1 H1A 110.5 . . ?
C2 C1 H1B 110.5 . . ?
C23A C24A H24A 119.5 . . ?
C23A C24A C25A 120.9(3) . . ?
C25A C24A H24A 119.5 . . ?
N1A C5A C6A 120.2(2) . . ?
N1A C5A C13A 118.7(2) . . ?
C6A C5A C13A 121.1(2) . . ?
W1A C1A H1AA 109.9 . . ?
W1A C1A H1AB 109.9 . . ?
H1AA C1A H1AB 108.3 . . ?
C2A C1A W1A 108.73(18) . . ?
C2A C1A H1AA 109.9 . . ?
C2A C1A H1AB 109.9 . . ?
C10 C6 C5 118.0(2) . . ?
C10 C6 C7 122.1(2) . . ?
C5 C6 C7 119.9(2) . . ?
N2A C17A C18A 119.4(2) . . ?
N2A C17A C25A 119.4(2) . . ?
C25A C17A C18A 121.3(2) . . ?
C12 C13 C5 118.5(2) . . ?
C12 C13 C14 120.9(2) . . ?
C5 C13 C14 120.6(2) . . ?
H27A C27 H27B 109.5 . . ?
H27A C27 H27C 109.5 . . ?
H27B C27 H27C 109.5 . . ?
C26 C27 H27A 109.5 . . ?
C26 C27 H27B 109.5 . . ?
C26 C27 H27C 109.5 . . ?
C24 C25 C26 120.8(2) . . ?
C24 C25 C17 118.4(2) . . ?
C17 C25 C26 120.8(2) . . ?
C1A C2A H2AA 109.5 . . ?
C1A C2A H2AB 109.5 . . ?
C1A C2A H2AC 109.5 . . ?
H2AA C2A H2AB 109.5 . . ?
H2AA C2A H2AC 109.5 . . ?
H2AB C2A H2AC 109.5 . . ?
C18A C19A H19A 107.5 . . ?
C18A C19A C21A 110.0(2) . . ?
C18A C19A C20A 114.3(2) . . ?
C21A C19A H19A 107.5 . . ?
C20A C19A H19A 107.5 . . ?
C20A C19A C21A 109.8(2) . . ?
C24A C23A H23A 119.9 . . ?
C24A C23A C22A 120.3(3) . . ?
C22A C23A H23A 119.9 . . ?
C5A C6A C7A 121.3(2) . . ?
C10A C6A C5A 118.0(2) . . ?
C10A C6A C7A 120.6(2) . . ?
C6 C10 H10 119.4 . . ?
C11 C10 C6 121.2(3) . . ?
C11 C10 H10 119.4 . . ?
C19A C21A H21D 109.5 . . ?
C19A C21A H21E 109.5 . . ?
C19A C21A H21F 109.5 . . ?
H21D C21A H21E 109.5 . . ?
H21D C21A H21F 109.5 . . ?
H21E C21A H21F 109.5 . . ?
C18A C22A H22A 119.3 . . ?
C23A C22A C18A 121.4(3) . . ?
C23A C22A H22A 119.3 . . ?
C15A C14A H14A 107.5 . . ?
C16A C14A H14A 107.5 . . ?
C16A C14A C15A 109.7(2) . . ?
C13A C14A H14A 107.5 . . ?
C13A C14A C15A 110.6(2) . . ?
C13A C14A C16A 113.8(2) . . ?
C25 C24 H24 119.3 . . ?
C25 C24 C23 121.5(3) . . ?
C23 C24 H24 119.3 . . ?
C6A C7A H7A 107.3 . . ?
C6A C7A C9A 110.6(2) . . ?
C6A C7A C8A 113.2(2) . . ?
C9A C7A H7A 107.3 . . ?
C8A C7A H7A 107.3 . . ?
C8A C7A C9A 110.9(3) . . ?
C11A C12A H12A 119.4 . . ?
C11A C12A C13A 121.2(2) . . ?
C13A C12A H12A 119.4 . . ?
C1 C2 H2A 109.5 . . ?
C1 C2 H2B 109.5 . . ?
C1 C2 H2C 109.5 . . ?
H2A C2 H2B 109.5 . . ?
H2A C2 H2C 109.5 . . ?
H2B C2 H2C 109.5 . . ?
C13 C12 H12 119.5 . . ?
C11 C12 C13 121.0(3) . . ?
C11 C12 H12 119.5 . . ?
C22 C18 C19 120.7(2) . . ?
C22 C18 C17 118.3(2) . . ?
C17 C18 C19 121.0(2) . . ?
C6A C10A H10A 119.3 . . ?
C11A C10A C6A 121.4(3) . . ?
C11A C10A H10A 119.3 . . ?
C7A C9A H9AA 109.5 . . ?
C7A C9A H9AB 109.5 . . ?
C7A C9A H9AC 109.5 . . ?
H9AA C9A H9AB 109.5 . . ?
H9AA C9A H9AC 109.5 . . ?
H9AB C9A H9AC 109.5 . . ?
C18 C19 H19 107.0 . . ?
C21 C19 C18 111.4(2) . . ?
C21 C19 H19 107.0 . . ?
C20 C19 C18 113.1(2) . . ?
C20 C19 H19 107.0 . . ?
C20 C19 C21 111.0(3) . . ?
C27 C26 C25 112.1(3) . . ?
C27 C26 H26 108.0 . . ?
C27 C26 C28 109.9(3) . . ?
C25 C26 H26 108.0 . . ?
C25 C26 C28 110.7(3) . . ?
C28 C26 H26 108.0 . . ?
C24A C25A C17A 118.2(2) . . ?
C24A C25A C26A 121.5(2) . . ?
C17A C25A C26A 120.3(2) . . ?
N1 C5 C6 119.1(2) . . ?
N1 C5 C13 119.8(2) . . ?
C13 C5 C6 121.1(2) . . ?
C6 C7 H7 107.3 . . ?
C6 C7 C9 110.7(2) . . ?
C6 C7 C8 114.0(2) . . ?
C9 C7 H7 107.3 . . ?
C8 C7 H7 107.3 . . ?
C8 C7 C9 110.0(2) . . ?
C7 C9 H9A 109.5 . . ?
C7 C9 H9B 109.5 . . ?
C7 C9 H9C 109.5 . . ?
H9A C9 H9B 109.5 . . ?
H9A C9 H9C 109.5 . . ?
H9B C9 H9C 109.5 . . ?
C10 C11 H11 119.9 . . ?
C12 C11 C10 120.1(3) . . ?
C12 C11 H11 119.9 . . ?
C24 C23 H23 120.2 . . ?
C22 C23 C24 119.6(2) . . ?
C22 C23 H23 120.2 . . ?
H27D C27A H27E 109.5 . . ?
H27D C27A H27F 109.5 . . ?
H27E C27A H27F 109.5 . . ?
C26A C27A H27D 109.5 . . ?
C26A C27A H27E 109.5 . . ?
C26A C27A H27F 109.5 . . ?
C18 C22 H22 119.2 . . ?
C23 C22 C18 121.6(3) . . ?
C23 C22 H22 119.2 . . ?
C25A C26A C27A 110.1(2) . . ?
C25A C26A H26A 107.8 . . ?
C25A C26A C28A 112.4(2) . . ?
C27A C26A H26A 107.8 . . ?
C27A C26A C28A 110.8(2) . . ?
C28A C26A H26A 107.8 . . ?
C14A C15A H15D 109.5 . . ?
C14A C15A H15E 109.5 . . ?
C14A C15A H15F 109.5 . . ?
H15D C15A H15E 109.5 . . ?
H15D C15A H15F 109.5 . . ?
H15E C15A H15F 109.5 . . ?
C19 C21 H21A 109.5 . . ?
C19 C21 H21B 109.5 . . ?
C19 C21 H21C 109.5 . . ?
H21A C21 H21B 109.5 . . ?
H21A C21 H21C 109.5 . . ?
H21B C21 H21C 109.5 . . ?
C3 C4 H4A 109.5 . . ?
C3 C4 H4B 109.5 . . ?
C3 C4 H4C 109.5 . . ?
H4A C4 H4B 109.5 . . ?
H4A C4 H4C 109.5 . . ?
H4B C4 H4C 109.5 . . ?
C19A C20A H20D 109.5 . . ?
C19A C20A H20E 109.5 . . ?
C19A C20A H20F 109.5 . . ?
H20D C20A H20E 109.5 . . ?
H20D C20A H20F 109.5 . . ?
H20E C20A H20F 109.5 . . ?
C14A C16A H16D 109.5 . . ?
C14A C16A H16E 109.5 . . ?
C14A C16A H16F 109.5 . . ?
H16D C16A H16E 109.5 . . ?
H16D C16A H16F 109.5 . . ?
H16E C16A H16F 109.5 . . ?
C12A C11A C10A 120.1(2) . . ?
C12A C11A H11A 119.9 . . ?
C10A C11A H11A 119.9 . . ?
H16A C16 H16B 109.5 . . ?
H16A C16 H16C 109.5 . . ?
H16B C16 H16C 109.5 . . ?
C14 C16 H16A 109.5 . . ?
C14 C16 H16B 109.5 . . ?
C14 C16 H16C 109.5 . . ?
N2 C17 C25 119.2(2) . . ?
N2 C17 C18 120.3(2) . . ?
C25 C17 C18 120.5(2) . . ?
C7A C8A H8AA 109.5 . . ?
C7A C8A H8AB 109.5 . . ?
C7A C8A H8AC 109.5 . . ?
H8AA C8A H8AB 109.5 . . ?
H8AA C8A H8AC 109.5 . . ?
H8AB C8A H8AC 109.5 . . ?
C5A C13A C14A 120.6(2) . . ?
C12A C13A C5A 118.1(2) . . ?
C12A C13A C14A 121.3(2) . . ?
C26A C28A H28D 109.5 . . ?
C26A C28A H28E 109.5 . . ?
C26A C28A H28F 109.5 . . ?
H28D C28A H28E 109.5 . . ?
H28D C28A H28F 109.5 . . ?
H28E C28A H28F 109.5 . . ?
C19 C20 H20A 109.5 . . ?
C19 C20 H20B 109.5 . . ?
C19 C20 H20C 109.5 . . ?
H20A C20 H20B 109.5 . . ?
H20A C20 H20C 109.5 . . ?
H20B C20 H20C 109.5 . . ?
C26 C28 H28A 109.5 . . ?
C26 C28 H28B 109.5 . . ?
C26 C28 H28C 109.5 . . ?
H28A C28 H28B 109.5 . . ?
H28A C28 H28C 109.5 . . ?
H28B C28 H28C 109.5 . . ?
C13 C14 C16 110.6(2) . . ?
C13 C14 H14 107.6 . . ?
C13 C14 C15 112.5(2) . . ?
C16 C14 H14 107.6 . . ?
C16 C14 C15 110.8(2) . . ?
C15 C14 H14 107.6 . . ?
C7 C8 H8A 109.5 . . ?
C7 C8 H8B 109.5 . . ?
C7 C8 H8C 109.5 . . ?
H8A C8 H8B 109.5 . . ?
H8A C8 H8C 109.5 . . ?
H8B C8 H8C 109.5 . . ?
C3A C4A H4AA 109.5 . . ?
C3A C4A H4AB 109.5 . . ?
C3A C4A H4AC 109.5 . . ?
H4AA C4A H4AB 109.5 . . ?
H4AA C4A H4AC 109.5 . . ?
H4AB C4A H4AC 109.5 . . ?
C14 C15 H15A 109.5 . . ?
C14 C15 H15B 109.5 . . ?
C14 C15 H15C 109.5 . . ?
H15A C15 H15B 109.5 . . ?
H15A C15 H15C 109.5 . . ?
H15B C15 H15C 109.5 . . ?

loop_
_geom_bond_atom_site_label_1
_geom_bond_atom_site_label_2
_geom_bond_distance
_geom_bond_site_symmetry_2
_geom_bond_publ_flag
W1 N1 1.769(2) . ?
W1 N2 1.762(2) . ?
W1 C3 2.130(3) . ?
W1 C1 2.125(3) . ?
W1A C3A 2.126(3) . ?
W1A N2A 1.768(2) . ?
W1A N1A 1.762(2) . ?
W1A C1A 2.118(3) . ?
N1 C5 1.395(3) . ?
C3A H3AA 0.9900 . ?
C3A H3AB 0.9900 . ?
C3A C4A 1.530(4) . ?
N2A C17A 1.394(3) . ?
N2 C17 1.389(3) . ?
N1A C5A 1.391(3) . ?
C3 H3A 0.9900 . ?
C3 H3B 0.9900 . ?
C3 C4 1.518(4) . ?
C18A C17A 1.421(4) . ?
C18A C19A 1.515(4) . ?
C18A C22A 1.389(4) . ?
C1 H1A 0.9900 . ?
C1 H1B 0.9900 . ?
C1 C2 1.533(4) . ?
C24A H24A 0.9500 . ?
C24A C23A 1.385(4) . ?
C24A C25A 1.397(4) . ?
C5A C6A 1.416(4) . ?
C5A C13A 1.418(4) . ?
C1A H1AA 0.9900 . ?
C1A H1AB 0.9900 . ?
C1A C2A 1.526(4) . ?
C6 C10 1.397(4) . ?
C6 C5 1.419(4) . ?
C6 C7 1.520(4) . ?
C17A C25A 1.409(4) . ?
C13 C12 1.396(4) . ?
C13 C5 1.410(4) . ?
C13 C14 1.512(4) . ?
C27 H27A 0.9800 . ?
C27 H27B 0.9800 . ?
C27 H27C 0.9800 . ?
C27 C26 1.518(5) . ?
C25 C24 1.389(4) . ?
C25 C26 1.521(4) . ?
C25 C17 1.417(4) . ?
C2A H2AA 0.9800 . ?
C2A H2AB 0.9800 . ?
C2A H2AC 0.9800 . ?
C19A H19A 1.0000 . ?
C19A C21A 1.533(4) . ?
C19A C20A 1.530(4) . ?
C23A H23A 0.9500 . ?
C23A C22A 1.386(4) . ?
C6A C7A 1.525(4) . ?
C6A C10A 1.393(4) . ?
C10 H10 0.9500 . ?
C10 C11 1.388(4) . ?
C21A H21D 0.9800 . ?
C21A H21E 0.9800 . ?
C21A H21F 0.9800 . ?
C22A H22A 0.9500 . ?
C14A H14A 1.0000 . ?
C14A C15A 1.536(4) . ?
C14A C16A 1.526(4) . ?
C14A C13A 1.520(4) . ?
C24 H24 0.9500 . ?
C24 C23 1.389(4) . ?
C7A H7A 1.0000 . ?
C7A C9A 1.526(4) . ?
C7A C8A 1.526(4) . ?
C12A H12A 0.9500 . ?
C12A C11A 1.383(4) . ?
C12A C13A 1.398(4) . ?
C2 H2A 0.9800 . ?
C2 H2B 0.9800 . ?
C2 H2C 0.9800 . ?
C12 H12 0.9500 . ?
C12 C11 1.387(4) . ?
C18 C19 1.523(4) . ?
C18 C22 1.390(4) . ?
C18 C17 1.418(4) . ?
C10A H10A 0.9500 . ?
C10A C11A 1.387(4) . ?
C9A H9AA 0.9800 . ?
C9A H9AB 0.9800 . ?
C9A H9AC 0.9800 . ?
C19 H19 1.0000 . ?
C19 C21 1.522(4) . ?
C19 C20 1.518(4) . ?
C26 H26 1.0000 . ?
C26 C28 1.538(5) . ?
C25A C26A 1.520(4) . ?
C7 H7 1.0000 . ?
C7 C9 1.531(4) . ?
C7 C8 1.528(4) . ?
C9 H9A 0.9800 . ?
C9 H9B 0.9800 . ?
C9 H9C 0.9800 . ?
C11 H11 0.9500 . ?
C23 H23 0.9500 . ?
C23 C22 1.384(4) . ?
C27A H27D 0.9800 . ?
C27A H27E 0.9800 . ?
C27A H27F 0.9800 . ?
C27A C26A 1.529(4) . ?
C22 H22 0.9500 . ?
C26A H26A 1.0000 . ?
C26A C28A 1.533(4) . ?
C15A H15D 0.9800 . ?
C15A H15E 0.9800 . ?
C15A H15F 0.9800 . ?
C21 H21A 0.9800 . ?
C21 H21B 0.9800 . ?
C21 H21C 0.9800 . ?
C4 H4A 0.9800 . ?
C4 H4B 0.9800 . ?
C4 H4C 0.9800 . ?
C20A H20D 0.9800 . ?
C20A H20E 0.9800 . ?
C20A H20F 0.9800 . ?
C16A H16D 0.9800 . ?
C16A H16E 0.9800 . ?
C16A H16F 0.9800 . ?
C11A H11A 0.9500 . ?
C16 H16A 0.9800 . ?
C16 H16B 0.9800 . ?
C16 H16C 0.9800 . ?
C16 C14 1.531(4) . ?
C8A H8AA 0.9800 . ?
C8A H8AB 0.9800 . ?
C8A H8AC 0.9800 . ?
C28A H28D 0.9800 . ?
C28A H28E 0.9800 . ?
C28A H28F 0.9800 . ?
C20 H20A 0.9800 . ?
C20 H20B 0.9800 . ?
C20 H20C 0.9800 . ?
C28 H28A 0.9800 . ?
C28 H28B 0.9800 . ?
C28 H28C 0.9800 . ?
C14 H14 1.0000 . ?
C14 C15 1.533(4) . ?
C8 H8A 0.9800 . ?
C8 H8B 0.9800 . ?
C8 H8C 0.9800 . ?
C4A H4AA 0.9800 . ?
C4A H4AB 0.9800 . ?
C4A H4AC 0.9800 . ?
C15 H15A 0.9800 . ?
C15 H15B 0.9800 . ?
C15 H15C 0.9800 . ?

loop_
_geom_torsion_atom_site_label_1
_geom_torsion_atom_site_label_2
_geom_torsion_atom_site_label_3
_geom_torsion_atom_site_label_4
_geom_torsion
_geom_torsion_site_symmetry_1
_geom_torsion_site_symmetry_2
_geom_torsion_site_symmetry_3
_geom_torsion_site_symmetry_4
_geom_torsion_publ_flag
W1 N1 C5 C6 -99.3(4) . . . . ?
W1 N1 C5 C13 80.3(5) . . . . ?
W1 N2 C17 C25 -141.0(5) . . . . ?
W1 N2 C17 C18 39.8(7) . . . . ?
W1A N2A C17A C18A 101.4(4) . . . . ?
W1A N2A C17A C25A -78.2(5) . . . . ?
W1A N1A C5A C6A -38.5(7) . . . . ?
W1A N1A C5A C13A 143.3(5) . . . . ?
N1 W1 N2 C17 11.7(6) . . . . ?
C3A W1A N2A C17A 120.2(4) . . . . ?
C3A W1A N1A C5A -130.9(6) . . . . ?
N2A W1A N1A C5A -11.2(6) . . . . ?
N2A C17A C25A C24A 177.1(2) . . . . ?
N2A C17A C25A C26A -0.6(4) . . . . ?
N2 W1 N1 C5 -6.1(4) . . . . ?
N1A W1A N2A C17A 1.3(4) . . . . ?
N1A C5A C6A C7A 4.3(4) . . . . ?
N1A C5A C6A C10A -174.9(2) . . . . ?
N1A C5A C13A C14A -1.9(3) . . . . ?
N1A C5A C13A C12A 176.2(2) . . . . ?
C3 W1 N1 C5 -127.2(4) . . . . ?
C3 W1 N2 C17 134.1(6) . . . . ?
C18A C17A C25A C24A -2.4(4) . . . . ?
C18A C17A C25A C26A 179.9(2) . . . . ?
C1 W1 N1 C5 109.9(4) . . . . ?
C1 W1 N2 C17 -103.7(6) . . . . ?
C24A C23A C22A C18A -0.3(4) . . . . ?
C24A C25A C26A C27A -84.3(3) . . . . ?
C24A C25A C26A C28A 39.7(4) . . . . ?
C5A C6A C7A C9A -93.1(3) . . . . ?
C5A C6A C7A C8A 141.8(3) . . . . ?
C5A C6A C10A C11A -2.2(4) . . . . ?
C1A W1A N2A C17A -114.8(4) . . . . ?
C1A W1A N1A C5A 105.0(6) . . . . ?
C6 C10 C11 C12 0.4(4) . . . . ?
C17A C18A C19A C21A 74.9(3) . . . . ?
C17A C18A C19A C20A -161.0(2) . . . . ?
C17A C18A C22A C23A -1.5(4) . . . . ?
C17A C25A C26A C27A 93.3(3) . . . . ?
C17A C25A C26A C28A -142.6(3) . . . . ?
C13 C12 C11 C10 -0.2(4) . . . . ?
C25 C24 C23 C22 -1.2(4) . . . . ?
C19A C18A C17A N2A 4.5(3) . . . . ?
C19A C18A C17A C25A -175.9(2) . . . . ?
C19A C18A C22A C23A 177.3(3) . . . . ?
C23A C24A C25A C17A 0.6(4) . . . . ?
C23A C24A C25A C26A 178.2(3) . . . . ?
C6A C5A C13A C14A 179.9(2) . . . . ?
C6A C5A C13A C12A -2.0(4) . . . . ?
C6A C10A C11A C12A -0.1(4) . . . . ?
C10 C6 C5 N1 177.8(2) . . . . ?
C10 C6 C5 C13 -1.8(4) . . . . ?
C10 C6 C7 C9 106.7(3) . . . . ?
C10 C6 C7 C8 -17.9(4) . . . . ?
C22A C18A C17A N2A -176.7(2) . . . . ?
C22A C18A C17A C25A 2.9(4) . . . . ?
C22A C18A C19A C21A -103.8(3) . . . . ?
C22A C18A C19A C20A 20.3(4) . . . . ?
C24 C25 C26 C27 -48.7(4) . . . . ?
C24 C25 C26 C28 74.5(4) . . . . ?
C24 C25 C17 N2 -176.5(2) . . . . ?
C24 C25 C17 C18 2.7(4) . . . . ?
C24 C23 C22 C18 0.2(4) . . . . ?
C7A C6A C10A C11A 178.6(2) . . . . ?
C12 C13 C5 N1 -177.6(2) . . . . ?
C12 C13 C5 C6 2.1(4) . . . . ?
C12 C13 C14 C16 83.0(3) . . . . ?
C12 C13 C14 C15 -41.5(3) . . . . ?
C10A C6A C7A C9A 86.1(3) . . . . ?
C10A C6A C7A C8A -39.0(4) . . . . ?
C19 C18 C22 C23 -178.4(2) . . . . ?
C19 C18 C17 N2 -3.8(4) . . . . ?
C19 C18 C17 C25 177.0(2) . . . . ?
C26 C25 C24 C23 179.7(3) . . . . ?
C26 C25 C17 N2 3.5(4) . . . . ?
C26 C25 C17 C18 -177.3(2) . . . . ?
C25A C24A C23A C22A 0.8(4) . . . . ?
C5 C6 C10 C11 0.6(4) . . . . ?
C5 C6 C7 C9 -73.3(3) . . . . ?
C5 C6 C7 C8 162.1(2) . . . . ?
C5 C13 C12 C11 -1.0(4) . . . . ?
C5 C13 C14 C16 -95.0(3) . . . . ?
C5 C13 C14 C15 140.4(3) . . . . ?
C7 C6 C10 C11 -179.4(3) . . . . ?
C7 C6 C5 N1 -2.2(4) . . . . ?
C7 C6 C5 C13 178.1(2) . . . . ?
C22 C18 C19 C21 -81.8(3) . . . . ?
C22 C18 C19 C20 44.0(4) . . . . ?
C22 C18 C17 N2 175.6(2) . . . . ?
C22 C18 C17 C25 -3.6(4) . . . . ?
C15A C14A C13A C5A 84.0(3) . . . . ?
C15A C14A C13A C12A -94.1(3) . . . . ?
C16A C14A C13A C5A -152.1(2) . . . . ?
C16A C14A C13A C12A 29.8(3) . . . . ?
C11A C12A C13A C5A -0.4(4) . . . . ?
C11A C12A C13A C14A 177.7(2) . . . . ?
C17 C25 C24 C23 -0.3(4) . . . . ?
C17 C25 C26 C27 131.3(3) . . . . ?
C17 C25 C26 C28 -105.5(3) . . . . ?
C17 C18 C19 C21 97.6(3) . . . . ?
C17 C18 C19 C20 -136.6(3) . . . . ?
C17 C18 C22 C23 2.2(4) . . . . ?
C13A C5A C6A C7A -177.5(2) . . . . ?
C13A C5A C6A C10A 3.3(4) . . . . ?
C13A C12A C11A C10A 1.5(4) . . . . ?
C14 C13 C12 C11 -179.1(3) . . . . ?
C14 C13 C5 N1 0.5(4) . . . . ?
C14 C13 C5 C6 -179.8(2) . . . . ?
